data_4065248
loop_
_publ_author_name
'Phillips, Andrew D.'
'Thommes, Katrin'
'Scopelliti, Rosario'
'Gandolfi, Claudio'
'Albrecht, Martin'
'Severin, Kay'
'Schreiber, Dominique F.'
'Dyson, Paul J.'

_publ_section_title
;
 Modulating the Steric, Electronic, and Catalytic Properties of Cp*
 Ruthenium Half-Sandwich Complexes with \b-Diketiminato Ligands
;
_journal_issue 22
_journal_name_full Organometallics
_journal_page_first 6119
_journal_paper_doi 10.1021/om2006479
_journal_volume 30
_journal_year 2011
_chemical_formula_moiety 'C31 H40 N2 Ru'
_chemical_formula_sum 'C31 H40 N2 Ru'
_chemical_formula_weight 541.72
_chemical_name_common Cp*Ru((3,5-Me2C6H3NCMe)2CH)
_chemical_name_systematic
; 
 ? 
;
_space_group_IT_number 2
_symmetry_cell_setting triclinic
_symmetry_Int_Tables_number 2
_symmetry_space_group_name_Hall '-P 1'
_symmetry_space_group_name_H-M 'P -1'
_atom_sites_solution_hydrogens geom
_atom_sites_solution_primary direct
_atom_sites_solution_secondary difmap
_cell_angle_alpha 79.105(11)
_cell_angle_beta 76.564(9)
_cell_angle_gamma 73.919(10)
_cell_formula_units_Z 2
_cell_length_a 9.6289(14)
_cell_length_b 11.0346(18)
_cell_length_c 13.8160(15)
_cell_measurement_reflns_used 53
_cell_measurement_temperature 100(2)
_cell_measurement_theta_max 21.828
_cell_measurement_theta_min 3.567
_cell_volume 1359.7(3)
_computing_cell_refinement 'Dirax/lsq (Duisenberg A.J.M., Nonius B.V., 1989-2000)'
_computing_data_collection 'Collect (Hooft, R.W.W., 1998. Nonius B.V., 1997-2000)'
_computing_data_reduction 'EvalCCD (Hooft R.W.W., Nonius B.V., 1998)'
_computing_molecular_graphics 'ORTEP-3 for windows 2.02 (Farrugia, 2008)'
_computing_publication_material 'WinGX 1.80.05 (Farrugia, 2009)'
_computing_structure_refinement 'SHELXL-97 (Sheldrick G.M., 2008)'
_computing_structure_solution 'SHELXS-97 (Sheldrick G.M., 2008)'
_diffrn_ambient_temperature 100(2)
_diffrn_detector 'Bruker Apex II CCD'
_diffrn_detector_area_resol_mean 9.091
_diffrn_measured_fraction_theta_full 0.997
_diffrn_measured_fraction_theta_max 0.997
_diffrn_measurement_device_type 'Bruker-Nonus KappaCCD with \k-goniostat'
_diffrn_measurement_method '\f & \w scans'
_diffrn_radiation_monochromator graphite
_diffrn_radiation_source 'Nonus (Mo) X-ray Source'
_diffrn_radiation_type MoK\a
_diffrn_radiation_wavelength 0.71073
_diffrn_reflns_av_R_equivalents 0.0252
_diffrn_reflns_av_sigmaI/netI 0.0168
_diffrn_reflns_limit_h_max 11
_diffrn_reflns_limit_h_min -11
_diffrn_reflns_limit_k_max 13
_diffrn_reflns_limit_k_min -13
_diffrn_reflns_limit_l_max 16
_diffrn_reflns_limit_l_min -16
_diffrn_reflns_number 26496
_diffrn_reflns_theta_full 25.00
_diffrn_reflns_theta_max 25.00
_diffrn_reflns_theta_min 3.30
_diffrn_source 'Enraf Nonius FR590'
_exptl_absorpt_coefficient_mu 0.597
_exptl_absorpt_correction_T_max 1.0
_exptl_absorpt_correction_T_min 0.862128
_exptl_absorpt_correction_type multi-scan
_exptl_absorpt_process_details
;
 Bruker Nonius Area Dector Scaling and Absorption Correction
 SADABS 2.10 (Bruker, 2003)
 based on an algorithm described by
 R.H. Blessing, Acta Cryst. (1995), a51, 33-38
;
_exptl_crystal_colour red
_exptl_crystal_density_diffrn 1.323
_exptl_crystal_density_method 'not measured'
_exptl_crystal_description prisim
_exptl_crystal_F_000 568
_exptl_crystal_size_max 0.380
_exptl_crystal_size_mid 0.320
_exptl_crystal_size_min 0.166
_refine_diff_density_max 0.347
_refine_diff_density_min -0.311
_refine_diff_density_rms 0.052
_refine_ls_extinction_method none
_refine_ls_goodness_of_fit_ref 1.091
_refine_ls_hydrogen_treatment constr
_refine_ls_matrix_type full
_refine_ls_number_parameters 318
_refine_ls_number_reflns 4772
_refine_ls_number_restraints 0
_refine_ls_restrained_S_all 1.091
_refine_ls_R_factor_all 0.0214
_refine_ls_R_factor_gt 0.0191
_refine_ls_shift/su_max 0.001
_refine_ls_shift/su_mean 0.000
_refine_ls_structure_factor_coef Fsqd
_refine_ls_weighting_details 'calc w=1/[\s^2^(Fo^2^)+(0.0158P)^2^+1.2717P] where P=(Fo^2^+2Fc^2^)/3'
_refine_ls_weighting_scheme calc
_refine_ls_wR_factor_gt 0.0467
_refine_ls_wR_factor_ref 0.0482
_reflns_number_gt 4521
_reflns_number_total 4772
_reflns_threshold_expression I>2/s(I)
_cod_data_source_file om2006479_si_001.cif
_cod_data_source_block adp481
_cod_database_code 4065248

loop_
_symmetry_equiv_pos_as_xyz
'x, y, z'
'-x, -y, -z'

loop_
_atom_site_label
_atom_site_type_symbol
_atom_site_fract_x
_atom_site_fract_y
_atom_site_fract_z
_atom_site_U_iso_or_equiv
_atom_site_adp_type
_atom_site_occupancy
_atom_site_symmetry_multiplicity
_atom_site_calc_flag
_atom_site_refinement_flags
C1 C 0.76307(19) 0.45289(16) 0.20435(13) 0.0131(3) Uani 1 1 d .
C2 C 0.79848(19) 0.50336(16) 0.10382(13) 0.0150(4) Uani 1 1 d .
H2 H 0.8989 0.4912 0.0714 0.018 Uiso 1 1 calc R
C3 C 0.6881(2) 0.57160(17) 0.05020(14) 0.0179(4) Uani 1 1 d .
C4 C 0.5411(2) 0.58933(17) 0.09989(15) 0.0185(4) Uani 1 1 d .
H4 H 0.4652 0.6351 0.0641 0.022 Uiso 1 1 calc R
C5 C 0.5035(2) 0.54131(16) 0.20085(15) 0.0172(4) Uani 1 1 d .
C6 C 0.61591(19) 0.47309(16) 0.25283(14) 0.0149(4) Uani 1 1 d .
H6 H 0.5918 0.4403 0.3216 0.018 Uiso 1 1 calc R
C7 C 0.7280(2) 0.6229(2) -0.05977(15) 0.0260(4) Uani 1 1 d .
H7A H 0.7689 0.6965 -0.0657 0.039 Uiso 1 1 calc R
H7B H 0.6396 0.6487 -0.0896 0.039 Uiso 1 1 calc R
H7C H 0.8012 0.5565 -0.0951 0.039 Uiso 1 1 calc R
C8 C 0.3438(2) 0.55811(19) 0.25276(16) 0.0244(4) Uani 1 1 d .
H8A H 0.2810 0.6198 0.2102 0.037 Uiso 1 1 calc R
H8B H 0.3297 0.5892 0.3171 0.037 Uiso 1 1 calc R
H8C H 0.3174 0.4762 0.2645 0.037 Uiso 1 1 calc R
C9 C 0.92374(19) 0.44350(16) 0.31301(13) 0.0134(4) Uani 1 1 d .
C10 C 0.8465(2) 0.58200(17) 0.32260(16) 0.0216(4) Uani 1 1 d .
H10A H 0.8467 0.6309 0.2555 0.032 Uiso 1 1 calc R
H10B H 0.8983 0.6164 0.3601 0.032 Uiso 1 1 calc R
H10C H 0.7447 0.5880 0.3583 0.032 Uiso 1 1 calc R
C11 C 1.04010(19) 0.38972(17) 0.36442(13) 0.0144(4) Uani 1 1 d .
H11 H 1.0587 0.4431 0.4039 0.017 Uiso 1 1 calc R
C12 C 1.13245(18) 0.26710(16) 0.36494(13) 0.0129(3) Uani 1 1 d .
C13 C 1.2598(2) 0.23851(18) 0.42037(15) 0.0199(4) Uani 1 1 d .
H13A H 1.2491 0.1699 0.4760 0.030 Uiso 1 1 calc R
H13B H 1.2592 0.3151 0.4468 0.030 Uiso 1 1 calc R
H13C H 1.3531 0.2122 0.3739 0.030 Uiso 1 1 calc R
C14 C 1.22453(18) 0.05782(16) 0.32393(13) 0.0119(3) Uani 1 1 d .
C15 C 1.21039(18) -0.03509(16) 0.40737(13) 0.0134(4) Uani 1 1 d .
H15 H 1.1299 -0.0182 0.4618 0.016 Uiso 1 1 calc R
C16 C 1.31363(19) -0.15262(17) 0.41151(13) 0.0147(4) Uani 1 1 d .
C17 C 1.43178(19) -0.17481(17) 0.33092(13) 0.0151(4) Uani 1 1 d .
H17 H 1.5021 -0.2545 0.3329 0.018 Uiso 1 1 calc R
C18 C 1.44906(18) -0.08280(17) 0.24762(13) 0.0141(4) Uani 1 1 d .
C19 C 1.34453(18) 0.03428(16) 0.24557(13) 0.0129(3) Uani 1 1 d .
H19 H 1.3558 0.0985 0.1899 0.015 Uiso 1 1 calc R
C20 C 1.2939(2) -0.25608(18) 0.49906(15) 0.0244(4) Uani 1 1 d .
H20A H 1.2509 -0.2175 0.5610 0.037 Uiso 1 1 calc R
H20B H 1.3898 -0.3143 0.5054 0.037 Uiso 1 1 calc R
H20C H 1.2282 -0.3034 0.4875 0.037 Uiso 1 1 calc R
C21 C 1.5763(2) -0.10844(18) 0.16021(14) 0.0195(4) Uani 1 1 d .
H21A H 1.6465 -0.0588 0.1600 0.029 Uiso 1 1 calc R
H21B H 1.5392 -0.0839 0.0972 0.029 Uiso 1 1 calc R
H21C H 1.6256 -0.1993 0.1668 0.029 Uiso 1 1 calc R
C22 C 0.82533(19) 0.06305(16) 0.24155(13) 0.0129(3) Uani 1 1 d .
C23 C 0.97733(19) -0.00773(16) 0.21833(13) 0.0132(3) Uani 1 1 d .
C24 C 1.04337(19) 0.05354(16) 0.12568(13) 0.0139(4) Uani 1 1 d .
C25 C 0.93154(19) 0.15883(16) 0.08931(13) 0.0142(4) Uani 1 1 d .
C26 C 0.79538(19) 0.16052(16) 0.15831(13) 0.0129(3) Uani 1 1 d .
C27 C 0.7154(2) 0.02801(18) 0.33180(14) 0.0188(4) Uani 1 1 d .
H27A H 0.6287 0.0997 0.3405 0.028 Uiso 1 1 calc R
H27B H 0.7600 0.0077 0.3917 0.028 Uiso 1 1 calc R
H27C H 0.6857 -0.0463 0.3221 0.028 Uiso 1 1 calc R
C28 C 1.0440(2) -0.13160(17) 0.27572(14) 0.0184(4) Uani 1 1 d .
H28A H 1.0172 -0.2012 0.2554 0.028 Uiso 1 1 calc R
H28B H 1.0070 -0.1289 0.3478 0.028 Uiso 1 1 calc R
H28C H 1.1514 -0.1457 0.2615 0.028 Uiso 1 1 calc R
C29 C 1.1954(2) 0.00975(19) 0.06555(14) 0.0201(4) Uani 1 1 d .
H29A H 1.2541 -0.0588 0.1064 0.030 Uiso 1 1 calc R
H29B H 1.2425 0.0811 0.0456 0.030 Uiso 1 1 calc R
H29C H 1.1887 -0.0216 0.0054 0.030 Uiso 1 1 calc R
C30 C 0.9547(2) 0.23745(18) -0.01225(13) 0.0207(4) Uani 1 1 d .
H30A H 0.9629 0.1858 -0.0647 0.031 Uiso 1 1 calc R
H30B H 1.0453 0.2661 -0.0222 0.031 Uiso 1 1 calc R
H30C H 0.8709 0.3116 -0.0159 0.031 Uiso 1 1 calc R
C31 C 0.64510(19) 0.23619(17) 0.14131(14) 0.0176(4) Uani 1 1 d .
H31A H 0.6524 0.3185 0.1016 0.026 Uiso 1 1 calc R
H31B H 0.5795 0.2501 0.2062 0.026 Uiso 1 1 calc R
H31C H 0.6054 0.1893 0.1051 0.026 Uiso 1 1 calc R
N1 N 0.88019(15) 0.37960(13) 0.25618(11) 0.0117(3) Uani 1 1 d .
N2 N 1.11545(15) 0.17784(13) 0.31748(10) 0.0111(3) Uani 1 1 d .
Ru1 Ru 0.959838(14) 0.191882(12) 0.232755(10) 0.00910(5) Uani 1 1 d .

loop_
_atom_site_aniso_label
_atom_site_aniso_U_11
_atom_site_aniso_U_22
_atom_site_aniso_U_33
_atom_site_aniso_U_23
_atom_site_aniso_U_13
_atom_site_aniso_U_12
C1 0.0161(9) 0.0081(8) 0.0171(9) -0.0027(7) -0.0064(7) -0.0031(7)
C2 0.0156(9) 0.0126(8) 0.0181(9) -0.0011(7) -0.0042(7) -0.0051(7)
C3 0.0239(10) 0.0126(9) 0.0205(10) 0.0013(7) -0.0104(8) -0.0073(7)
C4 0.0196(9) 0.0112(8) 0.0271(10) 0.0001(8) -0.0137(8) -0.0014(7)
C5 0.0159(9) 0.0104(8) 0.0270(10) -0.0061(7) -0.0061(8) -0.0020(7)
C6 0.0173(9) 0.0120(8) 0.0158(9) -0.0027(7) -0.0035(7) -0.0033(7)
C7 0.0310(11) 0.0254(11) 0.0243(11) 0.0079(9) -0.0145(9) -0.0112(9)
C8 0.0150(9) 0.0238(10) 0.0345(12) -0.0087(9) -0.0057(8) -0.0012(8)
C9 0.0138(8) 0.0121(8) 0.0140(9) -0.0017(7) -0.0012(7) -0.0037(7)
C10 0.0235(10) 0.0143(9) 0.0304(11) -0.0073(8) -0.0123(8) -0.0015(8)
C11 0.0165(9) 0.0148(9) 0.0146(9) -0.0041(7) -0.0037(7) -0.0060(7)
C12 0.0133(8) 0.0155(9) 0.0106(8) -0.0005(7) -0.0026(7) -0.0055(7)
C13 0.0209(9) 0.0179(9) 0.0245(10) -0.0049(8) -0.0117(8) -0.0033(8)
C14 0.0118(8) 0.0125(8) 0.0137(9) -0.0034(7) -0.0056(7) -0.0029(7)
C15 0.0120(8) 0.0167(9) 0.0116(8) -0.0037(7) -0.0011(7) -0.0033(7)
C16 0.0160(9) 0.0154(9) 0.0137(9) -0.0005(7) -0.0053(7) -0.0045(7)
C17 0.0131(8) 0.0127(8) 0.0192(9) -0.0029(7) -0.0062(7) 0.0002(7)
C18 0.0117(8) 0.0178(9) 0.0147(9) -0.0053(7) -0.0017(7) -0.0052(7)
C19 0.0145(8) 0.0141(9) 0.0122(9) -0.0004(7) -0.0041(7) -0.0064(7)
C20 0.0297(11) 0.0182(10) 0.0188(10) 0.0034(8) -0.0027(8) -0.0009(8)
C21 0.0162(9) 0.0210(10) 0.0196(10) -0.0055(8) 0.0012(8) -0.0034(7)
C22 0.0143(8) 0.0128(8) 0.0139(9) -0.0023(7) -0.0038(7) -0.0059(7)
C23 0.0147(8) 0.0120(8) 0.0156(9) -0.0045(7) -0.0049(7) -0.0045(7)
C24 0.0153(9) 0.0155(9) 0.0138(9) -0.0073(7) -0.0019(7) -0.0057(7)
C25 0.0198(9) 0.0154(9) 0.0115(9) -0.0037(7) -0.0052(7) -0.0081(7)
C26 0.0165(9) 0.0116(8) 0.0133(9) -0.0026(7) -0.0065(7) -0.0044(7)
C27 0.0166(9) 0.0252(10) 0.0161(9) 0.0001(8) -0.0024(7) -0.0101(8)
C28 0.0207(9) 0.0119(9) 0.0250(10) -0.0018(7) -0.0099(8) -0.0033(7)
C29 0.0168(9) 0.0269(10) 0.0196(10) -0.0127(8) 0.0013(8) -0.0075(8)
C30 0.0324(11) 0.0221(10) 0.0118(9) -0.0007(8) -0.0047(8) -0.0138(8)
C31 0.0171(9) 0.0153(9) 0.0235(10) -0.0024(8) -0.0107(8) -0.0037(7)
N1 0.0121(7) 0.0110(7) 0.0120(7) -0.0002(6) -0.0039(6) -0.0027(6)
N2 0.0106(7) 0.0111(7) 0.0108(7) -0.0013(6) -0.0017(6) -0.0017(6)
Ru1 0.00956(7) 0.00915(7) 0.00904(8) -0.00147(5) -0.00242(5) -0.00230(5)

loop_
_atom_type_symbol
_atom_type_description
_atom_type_scat_dispersion_real
_atom_type_scat_dispersion_imag
_atom_type_scat_source
C C 0.0033 0.0016 'International Tables Vol C Tables 4.2.6.8 and 6.1.1.4'
H H 0.0000 0.0000 'International Tables Vol C Tables 4.2.6.8 and 6.1.1.4'
N N 0.0061 0.0033 'International Tables Vol C Tables 4.2.6.8 and 6.1.1.4'
Ru Ru -1.2594 0.8363 'International Tables Vol C Tables 4.2.6.8 and 6.1.1.4'

loop_
_geom_angle_atom_site_label_1
_geom_angle_atom_site_label_2
_geom_angle_atom_site_label_3
_geom_angle
C2 C1 C6 119.68(16)
C2 C1 N1 119.14(15)
C6 C1 N1 121.18(16)
C1 C2 C3 120.86(17)
C1 C2 H2 119.6
C3 C2 H2 119.6
C4 C3 C2 118.52(17)
C4 C3 C7 121.17(17)
C2 C3 C7 120.30(17)
C5 C4 C3 121.48(17)
C5 C4 H4 119.3
C3 C4 H4 119.3
C4 C5 C6 118.93(17)
C4 C5 C8 120.85(17)
C6 C5 C8 120.18(17)
C1 C6 C5 120.50(17)
C1 C6 H6 119.7
C5 C6 H6 119.7
C3 C7 H7A 109.5
C3 C7 H7B 109.5
H7A C7 H7B 109.5
C3 C7 H7C 109.5
H7A C7 H7C 109.5
H7B C7 H7C 109.5
C5 C8 H8A 109.5
C5 C8 H8B 109.5
H8A C8 H8B 109.5
C5 C8 H8C 109.5
H8A C8 H8C 109.5
H8B C8 H8C 109.5
N1 C9 C11 123.48(15)
N1 C9 C10 120.01(15)
C11 C9 C10 116.50(15)
C9 C10 H10A 109.5
C9 C10 H10B 109.5
H10A C10 H10B 109.5
C9 C10 H10C 109.5
H10A C10 H10C 109.5
H10B C10 H10C 109.5
C9 C11 C12 128.06(16)
C9 C11 H11 116.0
C12 C11 H11 116.0
N2 C12 C11 123.26(15)
N2 C12 C13 120.23(15)
C11 C12 C13 116.48(15)
C12 C13 H13A 109.5
C12 C13 H13B 109.5
H13A C13 H13B 109.5
C12 C13 H13C 109.5
H13A C13 H13C 109.5
H13B C13 H13C 109.5
C19 C14 C15 119.59(15)
C19 C14 N2 119.42(15)
C15 C14 N2 120.99(15)
C16 C15 C14 120.65(16)
C16 C15 H15 119.7
C14 C15 H15 119.7
C17 C16 C15 118.62(16)
C17 C16 C20 120.58(16)
C15 C16 C20 120.73(16)
C18 C17 C16 121.65(16)
C18 C17 H17 119.2
C16 C17 H17 119.2
C17 C18 C19 118.59(16)
C17 C18 C21 121.20(16)
C19 C18 C21 120.20(16)
C14 C19 C18 120.87(16)
C14 C19 H19 119.6
C18 C19 H19 119.6
C16 C20 H20A 109.5
C16 C20 H20B 109.5
H20A C20 H20B 109.5
C16 C20 H20C 109.5
H20A C20 H20C 109.5
H20B C20 H20C 109.5
C18 C21 H21A 109.5
C18 C21 H21B 109.5
H21A C21 H21B 109.5
C18 C21 H21C 109.5
H21A C21 H21C 109.5
H21B C21 H21C 109.5
C26 C22 C23 108.42(15)
C26 C22 C27 126.65(16)
C23 C22 C27 124.52(16)
C26 C22 Ru1 73.14(10)
C23 C22 Ru1 72.87(10)
C27 C22 Ru1 125.70(12)
C24 C23 C22 107.33(15)
C24 C23 C28 127.20(16)
C22 C23 C28 125.04(16)
C24 C23 Ru1 70.39(9)
C22 C23 Ru1 68.25(9)
C28 C23 Ru1 132.34(12)
C23 C24 C25 108.27(15)
C23 C24 C29 127.64(17)
C25 C24 C29 123.57(16)
C23 C24 Ru1 71.74(10)
C25 C24 Ru1 69.97(9)
C29 C24 Ru1 130.43(12)
C26 C25 C24 108.28(15)
C26 C25 C30 127.12(16)
C24 C25 C30 123.96(16)
C26 C25 Ru1 72.42(10)
C24 C25 Ru1 71.20(9)
C30 C25 Ru1 129.31(12)
C25 C26 C22 107.35(15)
C25 C26 C31 126.54(16)
C22 C26 C31 125.58(16)
C25 C26 Ru1 69.53(9)
C22 C26 Ru1 68.22(9)
C31 C26 Ru1 133.86(12)
C22 C27 H27A 109.5
C22 C27 H27B 109.5
H27A C27 H27B 109.5
C22 C27 H27C 109.5
H27A C27 H27C 109.5
H27B C27 H27C 109.5
C23 C28 H28A 109.5
C23 C28 H28B 109.5
H28A C28 H28B 109.5
C23 C28 H28C 109.5
H28A C28 H28C 109.5
H28B C28 H28C 109.5
C24 C29 H29A 109.5
C24 C29 H29B 109.5
H29A C29 H29B 109.5
C24 C29 H29C 109.5
H29A C29 H29C 109.5
H29B C29 H29C 109.5
C25 C30 H30A 109.5
C25 C30 H30B 109.5
H30A C30 H30B 109.5
C25 C30 H30C 109.5
H30A C30 H30C 109.5
H30B C30 H30C 109.5
C26 C31 H31A 109.5
C26 C31 H31B 109.5
H31A C31 H31B 109.5
C26 C31 H31C 109.5
H31A C31 H31C 109.5
H31B C31 H31C 109.5
C9 N1 C1 115.61(14)
C9 N1 Ru1 128.46(11)
C1 N1 Ru1 115.92(10)
C12 N2 C14 115.29(14)
C12 N2 Ru1 128.64(11)
C14 N2 Ru1 116.02(10)
N1 Ru1 N2 87.92(6)
N1 Ru1 C22 124.68(6)
N2 Ru1 C22 128.29(6)
N1 Ru1 C25 112.79(6)
N2 Ru1 C25 143.43(6)
C22 Ru1 C25 64.80(7)
N1 Ru1 C24 147.99(6)
N2 Ru1 C24 110.06(6)
C22 Ru1 C24 64.62(6)
C25 Ru1 C24 38.83(7)
N1 Ru1 C23 163.54(6)
N2 Ru1 C23 103.55(6)
C22 Ru1 C23 38.88(6)
C25 Ru1 C23 64.32(7)
C24 Ru1 C23 37.87(6)
N1 Ru1 C26 103.09(6)
N2 Ru1 C26 166.60(6)
C22 Ru1 C26 38.64(6)
C25 Ru1 C26 38.05(6)
C24 Ru1 C26 64.06(6)
C23 Ru1 C26 64.15(6)

loop_
_geom_bond_atom_site_label_1
_geom_bond_atom_site_label_2
_geom_bond_distance
C1 C2 1.396(3)
C1 C6 1.395(2)
C1 N1 1.446(2)
C2 C3 1.399(3)
C2 H2 0.9500
C3 C4 1.400(3)
C3 C7 1.517(3)
C4 C5 1.396(3)
C4 H4 0.9500
C5 C6 1.400(3)
C5 C8 1.514(3)
C6 H6 0.9500
C7 H7A 0.9800
C7 H7B 0.9800
C7 H7C 0.9800
C8 H8A 0.9800
C8 H8B 0.9800
C8 H8C 0.9800
C9 N1 1.347(2)
C9 C11 1.398(2)
C9 C10 1.519(2)
C10 H10A 0.9800
C10 H10B 0.9800
C10 H10C 0.9800
C11 C12 1.398(2)
C11 H11 0.9500
C12 N2 1.345(2)
C12 C13 1.524(2)
C13 H13A 0.9800
C13 H13B 0.9800
C13 H13C 0.9800
C14 C19 1.390(2)
C14 C15 1.399(2)
C14 N2 1.447(2)
C15 C16 1.399(2)
C15 H15 0.9500
C16 C17 1.398(2)
C16 C20 1.515(3)
C17 C18 1.395(3)
C17 H17 0.9500
C18 C19 1.401(2)
C18 C21 1.513(2)
C19 H19 0.9500
C20 H20A 0.9800
C20 H20B 0.9800
C20 H20C 0.9800
C21 H21A 0.9800
C21 H21B 0.9800
C21 H21C 0.9800
C22 C26 1.441(2)
C22 C23 1.449(2)
C22 C27 1.502(2)
C22 Ru1 2.1436(17)
C23 C24 1.426(2)
C23 C28 1.500(2)
C23 Ru1 2.2055(17)
C24 C25 1.449(3)
C24 C29 1.504(2)
C24 Ru1 2.1877(17)
C25 C26 1.428(2)
C25 C30 1.508(2)
C25 Ru1 2.1711(17)
C26 C31 1.504(2)
C26 Ru1 2.2092(17)
C27 H27A 0.9800
C27 H27B 0.9800
C27 H27C 0.9800
C28 H28A 0.9800
C28 H28B 0.9800
C28 H28C 0.9800
C29 H29A 0.9800
C29 H29B 0.9800
C29 H29C 0.9800
C30 H30A 0.9800
C30 H30B 0.9800
C30 H30C 0.9800
C31 H31A 0.9800
C31 H31B 0.9800
C31 H31C 0.9800
N1 Ru1 2.0595(14)
N2 Ru1 2.0632(14)

loop_
_geom_torsion_atom_site_label_1
_geom_torsion_atom_site_label_2
_geom_torsion_atom_site_label_3
_geom_torsion_atom_site_label_4
_geom_torsion
C6 C1 C2 C3 -1.5(3)
N1 C1 C2 C3 178.09(15)
C1 C2 C3 C4 0.6(3)
C1 C2 C3 C7 -178.36(16)
C2 C3 C4 C5 0.4(3)
C7 C3 C4 C5 179.36(17)
C3 C4 C5 C6 -0.5(3)
C3 C4 C5 C8 -178.29(17)
C2 C1 C6 C5 1.3(2)
N1 C1 C6 C5 -178.24(15)
C4 C5 C6 C1 -0.3(3)
C8 C5 C6 C1 177.45(16)
N1 C9 C11 C12 2.0(3)
C10 C9 C11 C12 -177.20(17)
C9 C11 C12 N2 -3.8(3)
C9 C11 C12 C13 174.42(17)
C19 C14 C15 C16 -1.7(2)
N2 C14 C15 C16 177.78(15)
C14 C15 C16 C17 0.5(3)
C14 C15 C16 C20 -176.52(16)
C15 C16 C17 C18 0.4(3)
C20 C16 C17 C18 177.42(17)
C16 C17 C18 C19 -0.1(3)
C16 C17 C18 C21 -179.21(16)
C15 C14 C19 C18 2.0(2)
N2 C14 C19 C18 -177.48(15)
C17 C18 C19 C14 -1.1(2)
C21 C18 C19 C14 178.01(16)
C26 C22 C23 C24 5.21(18)
C27 C22 C23 C24 178.25(16)
Ru1 C22 C23 C24 -59.80(11)
C26 C22 C23 C28 -167.70(16)
C27 C22 C23 C28 5.4(3)
Ru1 C22 C23 C28 127.30(16)
C26 C22 C23 Ru1 65.01(11)
C27 C22 C23 Ru1 -121.95(17)
C22 C23 C24 C25 -2.28(18)
C28 C23 C24 C25 170.42(16)
Ru1 C23 C24 C25 -60.74(11)
C22 C23 C24 C29 -174.10(16)
C28 C23 C24 C29 -1.4(3)
Ru1 C23 C24 C29 127.44(18)
C22 C23 C24 Ru1 58.45(11)
C28 C23 C24 Ru1 -128.85(17)
C23 C24 C25 C26 -1.49(19)
C29 C24 C25 C26 170.73(15)
Ru1 C24 C25 C26 -63.36(11)
C23 C24 C25 C30 -172.86(15)
C29 C24 C25 C30 -0.6(3)
Ru1 C24 C25 C30 125.28(16)
C23 C24 C25 Ru1 61.86(11)
C29 C24 C25 Ru1 -125.91(16)
C24 C25 C26 C22 4.69(18)
C30 C25 C26 C22 175.70(16)
Ru1 C25 C26 C22 -57.89(11)
C24 C25 C26 C31 -167.34(16)
C30 C25 C26 C31 3.7(3)
Ru1 C25 C26 C31 130.09(17)
C24 C25 C26 Ru1 62.57(11)
C30 C25 C26 Ru1 -126.41(17)
C23 C22 C26 C25 -6.12(19)
C27 C22 C26 C25 -178.98(16)
Ru1 C22 C26 C25 58.71(11)
C23 C22 C26 C31 166.00(15)
C27 C22 C26 C31 -6.9(3)
Ru1 C22 C26 C31 -129.17(16)
C23 C22 C26 Ru1 -64.83(11)
C27 C22 C26 Ru1 122.31(17)
C11 C9 N1 C1 -176.78(16)
C10 C9 N1 C1 2.4(2)
C11 C9 N1 Ru1 2.7(2)
C10 C9 N1 Ru1 -178.16(12)
C2 C1 N1 C9 97.89(19)
C6 C1 N1 C9 -82.6(2)
C2 C1 N1 Ru1 -81.63(17)
C6 C1 N1 Ru1 97.91(16)
C11 C12 N2 C14 178.17(16)
C13 C12 N2 C14 0.0(2)
C11 C12 N2 Ru1 0.7(2)
C13 C12 N2 Ru1 -177.40(12)
C19 C14 N2 C12 -96.99(18)
C15 C14 N2 C12 83.5(2)
C19 C14 N2 Ru1 80.79(17)
C15 C14 N2 Ru1 -98.71(16)
C9 N1 Ru1 N2 -3.92(15)
C1 N1 Ru1 N2 175.53(12)
C9 N1 Ru1 C22 132.87(14)
C1 N1 Ru1 C22 -47.68(14)
C9 N1 Ru1 C25 -152.84(14)
C1 N1 Ru1 C25 26.60(13)
C9 N1 Ru1 C24 -130.04(15)
C1 N1 Ru1 C24 49.41(17)
C9 N1 Ru1 C23 130.9(2)
C1 N1 Ru1 C23 -49.7(3)
C9 N1 Ru1 C26 168.35(14)
C1 N1 Ru1 C26 -12.20(13)
C12 N2 Ru1 N1 2.26(15)
C14 N2 Ru1 N1 -175.17(12)
C12 N2 Ru1 C22 -131.90(14)
C14 N2 Ru1 C22 50.67(14)
C12 N2 Ru1 C25 129.25(15)
C14 N2 Ru1 C25 -48.18(16)
C12 N2 Ru1 C24 155.14(14)
C14 N2 Ru1 C24 -22.29(13)
C12 N2 Ru1 C23 -165.80(14)
C14 N2 Ru1 C23 16.77(13)
C12 N2 Ru1 C26 -143.3(2)
C14 N2 Ru1 C26 39.3(3)
C26 C22 Ru1 N1 64.88(11)
C23 C22 Ru1 N1 -179.09(9)
C27 C22 Ru1 N1 -58.51(17)
C26 C22 Ru1 N2 -175.79(9)
C23 C22 Ru1 N2 -59.75(12)
C27 C22 Ru1 N2 60.83(17)
C26 C22 Ru1 C25 -36.37(10)
C23 C22 Ru1 C25 79.66(11)
C27 C22 Ru1 C25 -159.76(17)
C26 C22 Ru1 C24 -79.51(11)
C23 C22 Ru1 C24 36.52(10)
C27 C22 Ru1 C24 157.10(17)
C26 C22 Ru1 C23 -116.04(14)
C27 C22 Ru1 C23 120.58(19)
C23 C22 Ru1 C26 116.04(14)
C27 C22 Ru1 C26 -123.39(19)
C26 C25 Ru1 N1 -82.04(11)
C24 C25 Ru1 N1 160.87(9)
C30 C25 Ru1 N1 41.93(18)
C26 C25 Ru1 N2 157.93(10)
C24 C25 Ru1 N2 40.84(15)
C30 C25 Ru1 N2 -78.1(2)
C26 C25 Ru1 C22 36.92(10)
C24 C25 Ru1 C22 -80.16(11)
C30 C25 Ru1 C22 160.89(19)
C26 C25 Ru1 C24 117.09(14)
C30 C25 Ru1 C24 -118.9(2)
C26 C25 Ru1 C23 80.17(11)
C24 C25 Ru1 C23 -36.92(10)
C30 C25 Ru1 C23 -155.86(19)
C24 C25 Ru1 C26 -117.09(14)
C30 C25 Ru1 C26 124.0(2)
C23 C24 Ru1 N1 -152.89(11)
C25 C24 Ru1 N1 -34.74(16)
C29 C24 Ru1 N1 82.8(2)
C23 C24 Ru1 N2 86.36(10)
C25 C24 Ru1 N2 -155.49(9)
C29 C24 Ru1 N2 -37.95(18)
C23 C24 Ru1 C22 -37.48(10)
C25 C24 Ru1 C22 80.67(11)
C29 C24 Ru1 C22 -161.79(19)
C23 C24 Ru1 C25 -118.15(14)
C29 C24 Ru1 C25 117.5(2)
C25 C24 Ru1 C23 118.15(14)
C29 C24 Ru1 C23 -124.3(2)
C23 C24 Ru1 C26 -80.54(11)
C25 C24 Ru1 C26 37.61(10)
C29 C24 Ru1 C26 155.15(19)
C24 C23 Ru1 N1 121.5(2)
C22 C23 Ru1 N1 2.6(3)
C28 C23 Ru1 N1 -115.6(2)
C24 C23 Ru1 N2 -105.37(10)
C22 C23 Ru1 N2 135.78(10)
C28 C23 Ru1 N2 17.57(18)
C24 C23 Ru1 C22 118.85(14)
C28 C23 Ru1 C22 -118.2(2)
C24 C23 Ru1 C25 37.84(10)
C22 C23 Ru1 C25 -81.01(11)
C28 C23 Ru1 C25 160.78(19)
C22 C23 Ru1 C24 -118.85(14)
C28 C23 Ru1 C24 122.9(2)
C24 C23 Ru1 C26 80.28(11)
C22 C23 Ru1 C26 -38.57(10)
C28 C23 Ru1 C26 -156.78(19)
C25 C26 Ru1 N1 110.38(10)
C22 C26 Ru1 N1 -130.14(10)
C31 C26 Ru1 N1 -11.13(18)
C25 C26 Ru1 N2 -105.1(3)
C22 C26 Ru1 N2 14.4(3)
C31 C26 Ru1 N2 133.4(2)
C25 C26 Ru1 C22 -119.47(14)
C31 C26 Ru1 C22 119.0(2)
C22 C26 Ru1 C25 119.47(14)
C31 C26 Ru1 C25 -121.5(2)
C25 C26 Ru1 C24 -38.37(10)
C22 C26 Ru1 C24 81.10(11)
C31 C26 Ru1 C24 -159.9(2)
C25 C26 Ru1 C23 -80.66(11)
C22 C26 Ru1 C23 38.81(10)
C31 C26 Ru1 C23 157.82(19)
